data_7709518
loop_
_publ_author_name
'Saab, Marina'
'Nelson, David J.'
'Leech, Matthew C.'
'Lam, Kevin'
'Nolan, Steven P.'
'Nahra, Fady'
'Van Hecke, Kristof'

_publ_section_title
;
 Reactions of N-heterocyclic carbene-based chalcogenoureas with halogens:
 a diverse range of outcomes
;
_journal_name_full 'Dalton Transactions'
_journal_paper_doi 10.1039/D2DT00010E
_journal_year 2022
_chemical_formula_moiety 'C69 H56 I2 N2 S'
_chemical_formula_sum 'C69 H56 I2 N2 S'
_chemical_formula_weight 1199.02
_space_group_crystal_system monoclinic
_space_group_IT_number 14
_space_group_name_Hall '-P 2ybc'
_space_group_name_H-M_alt 'P 1 21/c 1'
_atom_sites_solution_hydrogens geom
_atom_sites_solution_primary dual
_audit_creation_date 2021-07-22
_audit_creation_method
;
Olex2 1.2
(compiled 2018.05.29 svn.r3508 for OlexSys, GUI svn.r5506)
;
_audit_update_record
;
2021-11-12 deposited with the CCDC.	2022-02-07 downloaded from the CCDC.
;
_cell_angle_alpha 90
_cell_angle_beta 93.0680(10)
_cell_angle_gamma 90
_cell_formula_units_Z 4
_cell_length_a 13.00810(10)
_cell_length_b 17.9100(2)
_cell_length_c 24.2237(2)
_cell_measurement_reflns_used 15440
_cell_measurement_temperature 100.0(1)
_cell_measurement_theta_max 73.7110
_cell_measurement_theta_min 3.0500
_cell_volume 5635.43(9)
_computing_cell_refinement 'CrysAlisPro 1.171.40.67a (Rigaku OD, 2019)'
_computing_data_collection 'CrysAlisPro 1.171.40.67a (Rigaku OD, 2019)'
_computing_data_reduction 'CrysAlisPro 1.171.40.67a (Rigaku OD, 2019)'
_computing_molecular_graphics 'Olex2 (Dolomanov et al., 2009)'
_computing_publication_material 'Olex2 (Dolomanov et al., 2009)'
_computing_structure_refinement 'ShelXL (Sheldrick, 2015)'
_computing_structure_solution 'ShelXT (Sheldrick, 2015)'
_diffrn_ambient_environment N~2~
_diffrn_ambient_temperature 100.0(1)
_diffrn_detector 'CCD plate'
_diffrn_detector_area_resol_mean 10.4839
_diffrn_detector_type Atlas
_diffrn_measured_fraction_theta_full 0.999
_diffrn_measured_fraction_theta_max 0.979
_diffrn_measurement_details
;
List of Runs (angles in degrees, time in seconds):

  # Type    Start    End  Width  t~exp~   \w     \q     \k     \f   Frames
#--------------------------------------------------------------------------
  1  \w   -116.00 -17.00   1.00    1.00    --  -41.68 -38.00-120.00   99
  2  \w    -74.00  34.00   1.00    1.00    --  -41.68  77.00  30.00  108
  3  \w      9.00  42.00   1.00    1.00    --   41.68  77.00 141.04   33
  4  \w     30.00 134.00   1.00    4.00    --  106.01 -30.00 -30.00  104
  5  \w    103.00 178.00   1.00    4.00    --  106.01  82.00  -9.00   75
  6  \w     30.00 139.00   1.00    4.00    --  106.01 -77.00   0.00  109
  7  \w    103.00 178.00   1.00    4.00    --  106.01  77.00  90.00   75
  8  \w     23.00 107.00   1.00    4.00    --  106.01 -94.00  30.00   84
  9  \w     33.00 112.00   1.00    4.00    --  106.01-125.00   0.00   79
 10  \w    103.00 178.00   1.00    4.00    --  106.01  77.00  30.00   75
 11  \w    -87.00  -6.00   1.00    1.00    --  -41.68 125.00 150.00   81
 12  \w   -115.00 -14.00   1.00    1.00    --  -41.68 -57.00   0.00  101
 13  \w   -115.00 -14.00   1.00    1.00    --  -41.68 -57.00 120.00  101
 14  \w     77.00 178.00   1.00    4.00    --  106.01  61.00-120.00  101
 15  \w     78.00 178.00   1.00    4.00    --  106.01  30.00-180.00  100
 16  \w     53.00 178.00   1.00    4.00    --  106.01  15.00  60.00  125
 17  \w     77.00 178.00   1.00    4.00    --  106.01  61.00 -60.00  101
;
_diffrn_measurement_device 'four-circle diffractometer'
_diffrn_measurement_device_type 'SuperNova, Dual, Cu at home/near, Atlas'
_diffrn_measurement_method '\w scans'
_diffrn_orient_matrix_type 'CrysAlisPro convention (1999,Acta A55,543-557)'
_diffrn_orient_matrix_UB_11 -0.0281510000
_diffrn_orient_matrix_UB_12 -0.0799756000
_diffrn_orient_matrix_UB_13 -0.0187357000
_diffrn_orient_matrix_UB_21 0.0584564000
_diffrn_orient_matrix_UB_22 -0.0314319000
_diffrn_orient_matrix_UB_23 0.0518949000
_diffrn_orient_matrix_UB_31 -0.0992532000
_diffrn_orient_matrix_UB_32 0.0041494000
_diffrn_orient_matrix_UB_33 0.0318170000
_diffrn_radiation_monochromator mirror
_diffrn_radiation_probe x-ray
_diffrn_radiation_type CuK\a
_diffrn_radiation_wavelength 1.54184
_diffrn_reflns_av_R_equivalents 0.0508
_diffrn_reflns_av_unetI/netI 0.0395
_diffrn_reflns_Laue_measured_fraction_full 0.999
_diffrn_reflns_Laue_measured_fraction_max 0.979
_diffrn_reflns_limit_h_max 15
_diffrn_reflns_limit_h_min -16
_diffrn_reflns_limit_k_max 22
_diffrn_reflns_limit_k_min -22
_diffrn_reflns_limit_l_max 29
_diffrn_reflns_limit_l_min -29
_diffrn_reflns_number 54281
_diffrn_reflns_point_group_measured_fraction_full 0.999
_diffrn_reflns_point_group_measured_fraction_max 0.979
_diffrn_reflns_theta_full 67.684
_diffrn_reflns_theta_max 73.913
_diffrn_reflns_theta_min 3.070
_diffrn_source 'micro-focus sealed X-ray tube'
_diffrn_source_type 'SuperNova (Cu) X-ray Source'
_exptl_absorpt_coefficient_mu 9.437
_exptl_absorpt_correction_T_max 1.000
_exptl_absorpt_correction_T_min 0.781
_exptl_absorpt_correction_type gaussian
_exptl_absorpt_process_details
;
CrysAlisPro 1.171.40.67a (Rigaku Oxford Diffraction, 2019)
Numerical absorption correction based on gaussian integration over
			a multifaceted crystal model
Empirical absorption correction using spherical harmonics,
 implemented in SCALE3 ABSPACK scaling algorithm.
;
_exptl_crystal_colour 'light orange'
_exptl_crystal_colour_modifier light
_exptl_crystal_colour_primary orange
_exptl_crystal_density_diffrn 1.413
_exptl_crystal_description irregular
_exptl_crystal_F_000 2424
_exptl_crystal_size_max 0.14
_exptl_crystal_size_mid 0.119
_exptl_crystal_size_min 0.08
_refine_diff_density_max 0.663
_refine_diff_density_min -0.754
_refine_diff_density_rms 0.081
_refine_ls_extinction_method none
_refine_ls_goodness_of_fit_ref 1.009
_refine_ls_hydrogen_treatment constr
_refine_ls_matrix_type full
_refine_ls_number_parameters 669
_refine_ls_number_reflns 11204
_refine_ls_number_restraints 0
_refine_ls_restrained_S_all 1.009
_refine_ls_R_factor_all 0.0494
_refine_ls_R_factor_gt 0.0346
_refine_ls_shift/su_max 0.003
_refine_ls_shift/su_mean 0.000
_refine_ls_structure_factor_coef Fsqd
_refine_ls_weighting_details 'w=1/[\s^2^(Fo^2^)+(0.0487P)^2^] where P=(Fo^2^+2Fc^2^)/3'
_refine_ls_weighting_scheme calc
_refine_ls_wR_factor_gt 0.0840
_refine_ls_wR_factor_ref 0.0916
_reflns_Friedel_coverage 0.000
_reflns_number_gt 8825
_reflns_number_total 11204
_reflns_threshold_expression 'I > 2\s(I)'
_cod_data_source_file d2dt00010e2.cif
_cod_data_source_block ms360
_cod_database_code 7709518
_shelx_shelxl_version_number 2018/3
_chemical_oxdiff_formula 'C69 H56 I2 N2 S'
_shelx_space_group_comment
;
The symmetry employed for this shelxl refinement is uniquely defined
by the following loop, which should always be used as a source of
symmetry information in preference to the above space-group names.
They are only intended as comments.
;
_shelx_estimated_absorpt_t_max 0.519
_shelx_estimated_absorpt_t_min 0.352
_reflns_odcompleteness_completeness 99.95
_reflns_odcompleteness_iscentric 1
_reflns_odcompleteness_theta 66.97
_olex2_refinement_description
;
1. Fixed Uiso
 At 1.2 times of:
  All C(H) groups
 At 1.5 times of:
  All C(H,H,H) groups
2.a Ternary CH refined with riding coordinates:
 C11(H11), C24(H24), C44(H44), C56(H56)
2.b Aromatic/amide H refined with riding coordinates:
 C2(H2), C3(H3), C6(H6), C9(H9), C13(H13), C14(H14), C15(H15), C16(H16),
 C17(H17), C19(H19), C20(H20), C21(H21), C22(H22), C23(H23), C26(H26), C27(H27),
  C28(H28), C29(H29), C30(H30), C32(H32), C33(H33), C34(H34), C35(H35),
 C36(H36), C39(H39), C42(H42), C46(H46), C47(H47), C48(H48), C49(H49), C50(H50),
  C52(H52), C53(H53), C54(H54), C55(H55), C58(H58), C59(H59), C60(H60),
 C61(H61), C62(H62), C64(H64), C65(H65), C66(H66), C67(H67), C68(H68), C69(H69)
2.c Idealised Me refined as rotating group:
 C8(H8A,H8B,H8C), C41(H41A,H41B,H41C)
;
_olex2_date_sample_data_collection 2021-07-22
_olex2_exptl_crystal_mounting_method 'mounted on a LithoLoop'
_olex2_submission_special_instructions 'No special instructions were received'
_oxdiff_exptl_absorpt_empirical_details
;
Empirical correction (ABSPACK) includes:
- Absorption correction using spherical harmonics
- Frame scaling
;
_oxdiff_exptl_absorpt_empirical_full_max 1.207
_oxdiff_exptl_absorpt_empirical_full_min 0.854

loop_
_space_group_symop_operation_xyz
'x, y, z'
'-x, y+1/2, -z+1/2'
'-x, -y, -z'
'x, -y-1/2, z-1/2'

loop_
_atom_site_label
_atom_site_type_symbol
_atom_site_fract_x
_atom_site_fract_y
_atom_site_fract_z
_atom_site_U_iso_or_equiv
_atom_site_adp_type
_atom_site_occupancy
_atom_site_site_symmetry_order
_atom_site_calc_flag
_atom_site_refinement_flags_posn
_atom_site_refinement_flags_adp
_atom_site_refinement_flags_occupancy
_atom_site_disorder_assembly
_atom_site_disorder_group
I1 I 0.40972(2) 0.73814(2) 0.73925(2) 0.02413(6) Uani 1 1 d . . . . .
I2 I 0.19696(2) 0.73647(2) 0.72479(2) 0.04108(7) Uani 1 1 d . . . . .
S1 S 0.62628(6) 0.75209(3) 0.75709(3) 0.02526(16) Uani 1 1 d . . . . .
N1 N 0.66838(18) 0.60017(12) 0.75915(9) 0.0165(4) Uani 1 1 d . . . . .
N2 N 0.80217(18) 0.67219(11) 0.76126(9) 0.0153(4) Uani 1 1 d . . . . .
C1 C 0.6979(2) 0.67319(14) 0.75853(11) 0.0162(5) Uani 1 1 d . . . . .
C2 C 0.7544(2) 0.55427(14) 0.76258(11) 0.0182(5) Uani 1 1 d . . . . .
H2 H 0.754434 0.501250 0.763653 0.022 Uiso 1 1 calc R . . . .
C3 C 0.8379(2) 0.59893(14) 0.76411(11) 0.0186(5) Uani 1 1 d . . . . .
H3 H 0.907831 0.583383 0.766638 0.022 Uiso 1 1 calc R . . . .
C4 C 0.8655(2) 0.73744(14) 0.75608(11) 0.0153(5) Uani 1 1 d . . . . .
C5 C 0.8988(2) 0.77551(14) 0.80448(11) 0.0176(5) Uani 1 1 d . . . . .
C6 C 0.9570(2) 0.83962(15) 0.79863(12) 0.0219(6) Uani 1 1 d . . . . .
H6 H 0.980379 0.866455 0.830719 0.026 Uiso 1 1 calc R . . . .
C7 C 0.9820(2) 0.86565(15) 0.74682(12) 0.0238(6) Uani 1 1 d . . . . .
C8 C 1.0442(3) 0.93589(19) 0.74150(15) 0.0384(8) Uani 1 1 d . . . . .
H8A H 1.089937 0.930488 0.710895 0.058 Uiso 1 1 calc GR . . . .
H8B H 1.085391 0.944678 0.775945 0.058 Uiso 1 1 calc GR . . . .
H8C H 0.997739 0.978250 0.734193 0.058 Uiso 1 1 calc GR . . . .
C9 C 0.9494(2) 0.82506(15) 0.70016(12) 0.0217(6) Uani 1 1 d . . . . .
H9 H 0.967946 0.841949 0.664880 0.026 Uiso 1 1 calc R . . . .
C10 C 0.8907(2) 0.76088(14) 0.70345(11) 0.0174(5) Uani 1 1 d . . . . .
C11 C 0.8559(2) 0.71859(14) 0.65083(11) 0.0182(5) Uani 1 1 d . . . . .
H11 H 0.816033 0.674220 0.662742 0.022 Uiso 1 1 calc R . . . .
C12 C 0.9504(2) 0.68842(15) 0.62289(12) 0.0205(6) Uani 1 1 d . . . . .
C13 C 0.9857(3) 0.61644(17) 0.63586(13) 0.0267(7) Uani 1 1 d . . . . .
H13 H 0.949112 0.586421 0.660492 0.032 Uiso 1 1 calc R . . . .
C14 C 1.0736(3) 0.5882(2) 0.61325(15) 0.0381(8) Uani 1 1 d . . . . .
H14 H 1.096303 0.539058 0.622170 0.046 Uiso 1 1 calc R . . . .
C15 C 1.1282(3) 0.6318(2) 0.57762(17) 0.0437(9) Uani 1 1 d . . . . .
H15 H 1.189442 0.613220 0.562906 0.052 Uiso 1 1 calc R . . . .
C16 C 1.0928(3) 0.7032(2) 0.56357(16) 0.0385(8) Uani 1 1 d . . . . .
H16 H 1.129313 0.732871 0.538692 0.046 Uiso 1 1 calc R . . . .
C17 C 1.0042(3) 0.73108(17) 0.58578(13) 0.0278(6) Uani 1 1 d . . . . .
H17 H 0.980043 0.779497 0.575623 0.033 Uiso 1 1 calc R . . . .
C18 C 0.7836(2) 0.76390(15) 0.61196(11) 0.0203(6) Uani 1 1 d . . . . .
C19 C 0.7607(3) 0.73787(17) 0.55822(12) 0.0257(6) Uani 1 1 d . . . . .
H19 H 0.793631 0.694129 0.545709 0.031 Uiso 1 1 calc R . . . .
C20 C 0.6902(3) 0.77544(19) 0.52281(13) 0.0314(7) Uani 1 1 d . . . . .
H20 H 0.674648 0.756527 0.486680 0.038 Uiso 1 1 calc R . . . .
C21 C 0.6430(3) 0.8394(2) 0.53963(14) 0.0386(8) Uani 1 1 d . . . . .
H21 H 0.596241 0.865558 0.515150 0.046 Uiso 1 1 calc R . . . .
C22 C 0.6647(3) 0.8652(2) 0.59285(15) 0.0431(9) Uani 1 1 d . . . . .
H22 H 0.631846 0.909195 0.605033 0.052 Uiso 1 1 calc R . . . .
C23 C 0.7338(3) 0.82771(18) 0.62866(13) 0.0315(7) Uani 1 1 d . . . . .
H23 H 0.747202 0.846092 0.665126 0.038 Uiso 1 1 calc R . . . .
C24 C 0.8727(2) 0.74755(14) 0.86153(11) 0.0199(6) Uani 1 1 d . . . . .
H24 H 0.805963 0.720050 0.856341 0.024 Uiso 1 1 calc R . . . .
C25 C 0.9510(2) 0.69155(15) 0.88640(12) 0.0228(6) Uani 1 1 d . . . . .
C26 C 1.0360(3) 0.66878(19) 0.85941(14) 0.0316(7) Uani 1 1 d . . . . .
H26 H 1.049292 0.689777 0.824493 0.038 Uiso 1 1 calc R . . . .
C27 C 1.1033(3) 0.6147(2) 0.88301(18) 0.0445(9) Uani 1 1 d . . . . .
H27 H 1.160569 0.598253 0.863510 0.053 Uiso 1 1 calc R . . . .
C28 C 1.0863(3) 0.5856(2) 0.93441(17) 0.0458(10) Uani 1 1 d . . . . .
H28 H 1.132076 0.549363 0.950477 0.055 Uiso 1 1 calc R . . . .
C29 C 1.0028(3) 0.60929(19) 0.96242(16) 0.0392(9) Uani 1 1 d . . . . .
H29 H 0.991218 0.589534 0.997957 0.047 Uiso 1 1 calc R . . . .
C30 C 0.9352(3) 0.66207(16) 0.93878(13) 0.0287(7) Uani 1 1 d . . . . .
H30 H 0.877931 0.678211 0.958378 0.034 Uiso 1 1 calc R . . . .
C31 C 0.8530(3) 0.81294(15) 0.89987(12) 0.0241(6) Uani 1 1 d . . . . .
C32 C 0.9294(3) 0.84050(17) 0.93742(13) 0.0284(7) Uani 1 1 d . . . . .
H32 H 0.994866 0.816952 0.940690 0.034 Uiso 1 1 calc R . . . .
C33 C 0.9094(3) 0.90245(18) 0.96999(13) 0.0370(8) Uani 1 1 d . . . . .
H33 H 0.961767 0.921293 0.995091 0.044 Uiso 1 1 calc R . . . .
C34 C 0.8150(4) 0.93633(18) 0.96607(14) 0.0419(10) Uani 1 1 d . . . . .
H34 H 0.801628 0.978402 0.988463 0.050 Uiso 1 1 calc R . . . .
C35 C 0.7392(4) 0.9089(2) 0.92928(15) 0.0457(10) Uani 1 1 d . . . . .
H35 H 0.673491 0.932232 0.926534 0.055 Uiso 1 1 calc R . . . .
C36 C 0.7584(3) 0.84734(19) 0.89626(14) 0.0345(8) Uani 1 1 d . . . . .
H36 H 0.705790 0.829004 0.871092 0.041 Uiso 1 1 calc R . . . .
C37 C 0.5636(2) 0.57344(14) 0.75394(11) 0.0178(5) Uani 1 1 d . . . . .
C38 C 0.5105(2) 0.56228(14) 0.80128(11) 0.0191(5) Uani 1 1 d . . . . .
C39 C 0.4103(2) 0.53531(15) 0.79517(12) 0.0218(6) Uani 1 1 d . . . . .
H39 H 0.372172 0.527773 0.827078 0.026 Uiso 1 1 calc R . . . .
C40 C 0.3645(2) 0.51906(16) 0.74301(12) 0.0236(6) Uani 1 1 d . . . . .
C41 C 0.2559(3) 0.4904(2) 0.73731(13) 0.0351(8) Uani 1 1 d . . . . .
H41A H 0.237076 0.468543 0.772482 0.053 Uiso 1 1 calc GR . . . .
H41B H 0.250626 0.452144 0.708337 0.053 Uiso 1 1 calc GR . . . .
H41C H 0.209031 0.531663 0.727399 0.053 Uiso 1 1 calc GR . . . .
C42 C 0.4203(2) 0.53175(16) 0.69660(12) 0.0234(6) Uani 1 1 d . . . . .
H42 H 0.388917 0.521921 0.661042 0.028 Uiso 1 1 calc R . . . .
C43 C 0.5212(2) 0.55853(15) 0.70068(11) 0.0196(6) Uani 1 1 d . . . . .
C44 C 0.5847(2) 0.57161(15) 0.65030(11) 0.0202(6) Uani 1 1 d . . . . .
H44 H 0.632283 0.613979 0.660115 0.024 Uiso 1 1 calc R . . . .
C45 C 0.6529(2) 0.50459(16) 0.63894(11) 0.0211(6) Uani 1 1 d . . . . .
C46 C 0.7417(2) 0.51621(16) 0.60997(12) 0.0236(6) Uani 1 1 d . . . . .
H46 H 0.756609 0.564801 0.596847 0.028 Uiso 1 1 calc R . . . .
C47 C 0.8082(3) 0.45783(18) 0.60015(13) 0.0276(6) Uani 1 1 d . . . . .
H47 H 0.868601 0.466860 0.580819 0.033 Uiso 1 1 calc R . . . .
C48 C 0.7870(3) 0.38598(18) 0.61843(13) 0.0297(7) Uani 1 1 d . . . . .
H48 H 0.832470 0.345892 0.611677 0.036 Uiso 1 1 calc R . . . .
C49 C 0.6988(3) 0.37393(17) 0.64654(13) 0.0308(7) Uani 1 1 d . . . . .
H49 H 0.683462 0.325111 0.659066 0.037 Uiso 1 1 calc R . . . .
C50 C 0.6322(3) 0.43252(16) 0.65669(13) 0.0267(6) Uani 1 1 d . . . . .
H50 H 0.571829 0.423217 0.675989 0.032 Uiso 1 1 calc R . . . .
C51 C 0.5172(2) 0.59745(16) 0.60075(11) 0.0226(6) Uani 1 1 d . . . . .
C52 C 0.4974(3) 0.67318(18) 0.59384(13) 0.0304(7) Uani 1 1 d . . . . .
H52 H 0.529476 0.708168 0.618688 0.036 Uiso 1 1 calc R . . . .
C53 C 0.4313(3) 0.6981(2) 0.55112(15) 0.0401(9) Uani 1 1 d . . . . .
H53 H 0.417810 0.749975 0.546750 0.048 Uiso 1 1 calc R . . . .
C54 C 0.3847(3) 0.6468(2) 0.51458(14) 0.0401(8) Uani 1 1 d . . . . .
H54 H 0.338873 0.663774 0.485384 0.048 Uiso 1 1 calc R . . . .
C55 C 0.4047(3) 0.5717(2) 0.52051(13) 0.0332(7) Uani 1 1 d . . . . .
H55 H 0.373097 0.536921 0.495299 0.040 Uiso 1 1 calc R . . . .
C56 C 0.5630(2) 0.57847(15) 0.85794(11) 0.0205(6) Uani 1 1 d . . . . .
H56 H 0.605701 0.624219 0.853232 0.025 Uiso 1 1 calc R . . . .
C57 C 0.6378(2) 0.51659(16) 0.87487(11) 0.0224(6) Uani 1 1 d . . . . .
C58 C 0.7327(3) 0.53466(18) 0.90092(13) 0.0290(7) Uani 1 1 d . . . . .
H58 H 0.747500 0.585174 0.910269 0.035 Uiso 1 1 calc R . . . .
C59 C 0.8059(3) 0.4799(2) 0.91339(14) 0.0358(8) Uani 1 1 d . . . . .
H59 H 0.870612 0.493220 0.930580 0.043 Uiso 1 1 calc R . . . .
C60 C 0.7845(3) 0.4056(2) 0.90079(14) 0.0343(7) Uani 1 1 d . . . . .
H60 H 0.834654 0.368095 0.908901 0.041 Uiso 1 1 calc R . . . .
C61 C 0.6892(3) 0.38684(18) 0.87621(13) 0.0327(7) Uani 1 1 d . . . . .
H61 H 0.673557 0.336037 0.868189 0.039 Uiso 1 1 calc R . . . .
C62 C 0.6164(3) 0.44180(17) 0.86324(12) 0.0273(7) Uani 1 1 d . . . . .
H62 H 0.551459 0.428259 0.846313 0.033 Uiso 1 1 calc R . . . .
C63 C 0.4850(2) 0.59857(16) 0.89994(11) 0.0223(6) Uani 1 1 d . . . . .
C64 C 0.4527(2) 0.54930(16) 0.93948(12) 0.0219(6) Uani 1 1 d . . . . .
H64 H 0.483223 0.501186 0.942582 0.026 Uiso 1 1 calc R . . . .
C65 C 0.3761(3) 0.56916(17) 0.97485(12) 0.0266(6) Uani 1 1 d . . . . .
H65 H 0.355100 0.534837 1.001937 0.032 Uiso 1 1 calc R . . . .
C66 C 0.3310(3) 0.63858(19) 0.97045(13) 0.0339(8) Uani 1 1 d . . . . .
H66 H 0.278838 0.652379 0.994467 0.041 Uiso 1 1 calc R . . . .
C67 C 0.3622(4) 0.6883(2) 0.93072(14) 0.0433(10) Uani 1 1 d . . . . .
H67 H 0.330458 0.735929 0.927166 0.052 Uiso 1 1 calc R . . . .
C68 C 0.4390(3) 0.66886(17) 0.89638(13) 0.0363(8) Uani 1 1 d . . . . .
H68 H 0.460929 0.703821 0.869949 0.044 Uiso 1 1 calc R . . . .
C69 C 0.4711(2) 0.54680(18) 0.56349(12) 0.0264(6) Uani 1 1 d . . . . .
H69 H 0.485222 0.494975 0.567438 0.032 Uiso 1 1 calc R . . . .

loop_
_atom_site_aniso_label
_atom_site_aniso_U_11
_atom_site_aniso_U_22
_atom_site_aniso_U_33
_atom_site_aniso_U_23
_atom_site_aniso_U_13
_atom_site_aniso_U_12
I1 0.02129(11) 0.02826(9) 0.02270(10) -0.00057(7) -0.00004(7) 0.00380(7)
I2 0.02014(12) 0.06013(15) 0.04262(13) 0.00192(10) -0.00137(9) -0.00120(9)
S1 0.0161(4) 0.0185(3) 0.0409(4) -0.0003(3) -0.0020(3) 0.0037(2)
N1 0.0164(12) 0.0166(9) 0.0163(10) -0.0014(8) 0.0001(9) -0.0018(8)
N2 0.0154(12) 0.0137(9) 0.0166(10) -0.0006(8) -0.0004(8) 0.0020(8)
C1 0.0152(14) 0.0170(11) 0.0160(12) -0.0010(9) -0.0006(10) -0.0020(10)
C2 0.0190(14) 0.0161(11) 0.0193(13) 0.0009(9) 0.0002(11) 0.0047(10)
C3 0.0215(15) 0.0141(11) 0.0201(13) -0.0003(9) 0.0003(11) 0.0019(10)
C4 0.0106(13) 0.0157(10) 0.0193(12) 0.0004(9) -0.0002(10) -0.0009(9)
C5 0.0147(13) 0.0194(12) 0.0187(13) -0.0011(10) -0.0002(10) 0.0004(10)
C6 0.0234(16) 0.0216(12) 0.0204(13) -0.0033(10) -0.0018(11) -0.0045(11)
C7 0.0263(17) 0.0211(12) 0.0239(14) -0.0011(11) 0.0006(12) -0.0045(11)
C8 0.048(2) 0.0344(16) 0.0331(18) -0.0044(13) 0.0032(16) -0.0221(16)
C9 0.0251(16) 0.0212(12) 0.0191(13) 0.0014(10) 0.0037(11) -0.0042(11)
C10 0.0167(14) 0.0171(11) 0.0182(13) -0.0015(10) -0.0010(11) 0.0011(10)
C11 0.0188(14) 0.0192(11) 0.0164(12) -0.0010(9) -0.0009(10) 0.0002(10)
C12 0.0165(14) 0.0242(12) 0.0205(13) -0.0032(10) -0.0012(11) 0.0001(10)
C13 0.0278(17) 0.0273(14) 0.0245(14) -0.0044(11) -0.0045(13) 0.0076(12)
C14 0.032(2) 0.0386(17) 0.043(2) -0.0108(15) -0.0045(16) 0.0114(15)
C15 0.0251(19) 0.054(2) 0.052(2) -0.0220(18) 0.0079(16) 0.0066(16)
C16 0.032(2) 0.0449(19) 0.0403(19) -0.0131(15) 0.0144(15) -0.0085(15)
C17 0.0286(17) 0.0282(14) 0.0269(15) -0.0071(12) 0.0057(13) -0.0020(12)
C18 0.0193(15) 0.0243(12) 0.0175(13) 0.0018(10) 0.0019(11) 0.0001(11)
C19 0.0271(17) 0.0295(14) 0.0203(14) -0.0046(11) -0.0008(12) 0.0016(12)
C20 0.0328(19) 0.0406(17) 0.0202(14) 0.0017(12) -0.0042(13) 0.0029(14)
C21 0.038(2) 0.0483(19) 0.0286(17) 0.0094(14) -0.0086(15) 0.0141(16)
C22 0.049(2) 0.0417(18) 0.0382(19) -0.0019(15) -0.0058(17) 0.0251(17)
C23 0.037(2) 0.0337(15) 0.0232(15) -0.0044(12) -0.0057(14) 0.0131(14)
C24 0.0204(15) 0.0215(12) 0.0176(13) -0.0011(10) -0.0002(11) -0.0017(10)
C25 0.0230(16) 0.0219(12) 0.0229(14) -0.0006(10) -0.0044(12) -0.0012(11)
C26 0.0275(18) 0.0366(16) 0.0301(16) 0.0044(13) -0.0038(14) 0.0041(13)
C27 0.027(2) 0.050(2) 0.056(2) 0.0051(18) 0.0002(17) 0.0141(16)
C28 0.041(2) 0.0413(19) 0.053(2) 0.0125(17) -0.0161(19) 0.0077(17)
C29 0.042(2) 0.0353(16) 0.0386(19) 0.0105(14) -0.0128(16) -0.0033(15)
C30 0.0338(18) 0.0249(13) 0.0269(15) 0.0048(11) -0.0032(13) -0.0042(13)
C31 0.0354(18) 0.0210(12) 0.0160(13) 0.0006(10) 0.0023(12) -0.0023(12)
C32 0.0354(19) 0.0264(14) 0.0236(15) -0.0022(11) 0.0024(13) -0.0045(13)
C33 0.062(3) 0.0295(15) 0.0197(15) -0.0019(12) 0.0064(15) -0.0090(16)
C34 0.079(3) 0.0256(15) 0.0215(16) -0.0006(12) 0.0112(17) 0.0065(17)
C35 0.064(3) 0.0415(19) 0.0326(18) 0.0006(15) 0.0081(18) 0.0262(19)
C36 0.039(2) 0.0391(17) 0.0252(15) -0.0007(13) -0.0012(14) 0.0099(15)
C37 0.0162(14) 0.0187(11) 0.0179(13) -0.0025(9) -0.0022(10) -0.0029(10)
C38 0.0217(15) 0.0195(11) 0.0159(13) -0.0003(10) -0.0001(11) -0.0027(10)
C39 0.0236(16) 0.0243(13) 0.0175(13) 0.0004(10) 0.0018(11) -0.0055(11)
C40 0.0208(16) 0.0298(14) 0.0200(14) -0.0031(11) -0.0005(11) -0.0045(11)
C41 0.0266(18) 0.054(2) 0.0246(15) -0.0030(14) 0.0001(13) -0.0176(15)
C42 0.0212(15) 0.0309(14) 0.0178(13) -0.0033(11) -0.0021(11) -0.0058(11)
C43 0.0206(15) 0.0213(12) 0.0167(13) -0.0013(10) -0.0013(11) -0.0019(10)
C44 0.0222(15) 0.0232(12) 0.0154(12) -0.0019(10) 0.0024(11) -0.0060(11)
C45 0.0210(15) 0.0263(13) 0.0159(12) -0.0015(10) -0.0007(11) -0.0045(11)
C46 0.0261(16) 0.0262(13) 0.0185(13) 0.0005(10) 0.0013(11) -0.0020(11)
C47 0.0225(16) 0.0353(15) 0.0252(15) -0.0006(12) 0.0016(12) -0.0006(12)
C48 0.0297(18) 0.0324(15) 0.0268(15) -0.0036(12) -0.0015(13) 0.0067(13)
C49 0.037(2) 0.0261(14) 0.0292(16) 0.0002(12) 0.0020(14) -0.0016(13)
C50 0.0302(18) 0.0249(14) 0.0255(15) 0.0001(11) 0.0073(13) -0.0034(12)
C51 0.0219(15) 0.0299(14) 0.0161(13) -0.0004(11) 0.0033(11) -0.0043(12)
C52 0.0354(19) 0.0332(15) 0.0224(15) -0.0009(12) 0.0001(13) 0.0006(13)
C53 0.043(2) 0.0407(18) 0.0356(19) 0.0090(14) -0.0042(16) 0.0065(16)
C54 0.035(2) 0.058(2) 0.0266(17) 0.0066(15) -0.0051(15) 0.0048(17)
C55 0.0282(18) 0.0493(19) 0.0216(15) -0.0056(13) -0.0023(13) -0.0031(14)
C56 0.0257(16) 0.0218(12) 0.0138(12) -0.0002(10) -0.0005(11) -0.0082(11)
C57 0.0243(16) 0.0296(14) 0.0135(12) 0.0021(10) 0.0030(11) -0.0039(12)
C58 0.0264(17) 0.0352(15) 0.0252(15) 0.0039(12) -0.0002(13) -0.0062(13)
C59 0.0226(18) 0.052(2) 0.0326(17) 0.0071(15) -0.0015(14) -0.0002(15)
C60 0.0322(19) 0.0420(17) 0.0292(16) 0.0068(14) 0.0056(14) 0.0091(15)
C61 0.041(2) 0.0320(15) 0.0260(15) 0.0007(12) 0.0070(14) 0.0048(14)
C62 0.0314(18) 0.0280(14) 0.0221(14) 0.0007(11) -0.0012(13) -0.0039(12)
C63 0.0252(16) 0.0241(13) 0.0171(13) -0.0036(10) -0.0024(11) -0.0015(11)
C64 0.0222(15) 0.0234(12) 0.0199(13) 0.0006(10) -0.0024(11) -0.0041(11)
C65 0.0254(17) 0.0340(15) 0.0202(14) 0.0012(11) -0.0001(12) -0.0049(12)
C66 0.040(2) 0.0414(17) 0.0205(15) -0.0059(13) 0.0024(14) 0.0088(15)
C67 0.070(3) 0.0331(16) 0.0275(17) -0.0012(13) 0.0101(17) 0.0193(17)
C68 0.064(3) 0.0248(14) 0.0201(15) 0.0013(12) 0.0063(15) 0.0055(15)
C69 0.0228(16) 0.0365(15) 0.0201(14) -0.0044(12) 0.0012(12) -0.0027(12)

loop_
_atom_type_symbol
_atom_type_description
_atom_type_scat_dispersion_real
_atom_type_scat_dispersion_imag
_atom_type_scat_source
C C 0.0181 0.0091 'International Tables Vol C Tables 4.2.6.8 and 6.1.1.4'
H H 0.0000 0.0000 'International Tables Vol C Tables 4.2.6.8 and 6.1.1.4'
I I -0.3257 6.8362 'International Tables Vol C Tables 4.2.6.8 and 6.1.1.4'
N N 0.0311 0.0180 'International Tables Vol C Tables 4.2.6.8 and 6.1.1.4'
S S 0.3331 0.5567 'International Tables Vol C Tables 4.2.6.8 and 6.1.1.4'

loop_
_exptl_crystal_face_index_h
_exptl_crystal_face_index_k
_exptl_crystal_face_index_l
_exptl_crystal_face_perp_dist
-6 -2 12 0.0207
7 -5 2 0.0394
5 2 -13 0.0564
-5 7 -9 0.0817
-8 -3 5 0.0286
2 -8 -11 0.0486
8 4 -4 0.0498
2 10 8 0.0592

loop_
_geom_angle_atom_site_label_1
_geom_angle_atom_site_label_2
_geom_angle_atom_site_label_3
_geom_angle
_geom_angle_site_symmetry_1
_geom_angle_site_symmetry_3
_geom_angle_publ_flag
I2 I1 S1 175.313(16) . . ?
C1 S1 I1 118.06(9) . . ?
C1 N1 C2 110.0(2) . . ?
C1 N1 C37 125.6(2) . . ?
C2 N1 C37 124.3(2) . . ?
C1 N2 C3 110.2(2) . . ?
C1 N2 C4 124.1(2) . . ?
C3 N2 C4 125.3(2) . . ?
N1 C1 S1 130.3(2) . . ?
N2 C1 S1 124.10(19) . . ?
N2 C1 N1 105.6(2) . . ?
C3 C2 N1 107.2(2) . . ?
C2 C3 N2 106.9(2) . . ?
C5 C4 N2 118.3(2) . . ?
C10 C4 N2 119.1(2) . . ?
C10 C4 C5 122.6(2) . . ?
C4 C5 C24 121.5(2) . . ?
C6 C5 C4 117.6(3) . . ?
C6 C5 C24 120.9(2) . . ?
C5 C6 C7 121.6(3) . . ?
C6 C7 C8 120.6(3) . . ?
C9 C7 C6 118.8(3) . . ?
C9 C7 C8 120.6(3) . . ?
C10 C9 C7 122.2(3) . . ?
C4 C10 C11 122.5(2) . . ?
C9 C10 C4 117.3(2) . . ?
C9 C10 C11 120.2(3) . . ?
C10 C11 C12 109.5(2) . . ?
C18 C11 C10 113.3(2) . . ?
C18 C11 C12 113.4(2) . . ?
C13 C12 C11 119.2(3) . . ?
C17 C12 C11 122.2(3) . . ?
C17 C12 C13 118.7(3) . . ?
C14 C13 C12 120.9(3) . . ?
C15 C14 C13 120.0(3) . . ?
C14 C15 C16 119.6(4) . . ?
C17 C16 C15 120.3(4) . . ?
C16 C17 C12 120.4(3) . . ?
C19 C18 C11 119.3(3) . . ?
C23 C18 C11 122.7(3) . . ?
C23 C18 C19 117.9(3) . . ?
C20 C19 C18 120.7(3) . . ?
C21 C20 C19 120.7(3) . . ?
C20 C21 C22 118.9(3) . . ?
C21 C22 C23 120.8(3) . . ?
C18 C23 C22 120.9(3) . . ?
C5 C24 C25 113.3(3) . . ?
C31 C24 C5 110.6(2) . . ?
C31 C24 C25 113.2(2) . . ?
C26 C25 C24 122.8(3) . . ?
C26 C25 C30 118.7(3) . . ?
C30 C25 C24 118.5(3) . . ?
C25 C26 C27 120.6(3) . . ?
C28 C27 C26 120.1(4) . . ?
C27 C28 C29 119.8(3) . . ?
C28 C29 C30 120.2(3) . . ?
C29 C30 C25 120.6(4) . . ?
C32 C31 C24 122.0(3) . . ?
C36 C31 C24 119.0(3) . . ?
C36 C31 C32 119.0(3) . . ?
C33 C32 C31 120.1(3) . . ?
C34 C33 C32 120.5(3) . . ?
C33 C34 C35 119.6(3) . . ?
C34 C35 C36 120.5(4) . . ?
C31 C36 C35 120.4(3) . . ?
C38 C37 N1 119.1(2) . . ?
C38 C37 C43 123.1(3) . . ?
C43 C37 N1 117.8(3) . . ?
C37 C38 C39 117.9(2) . . ?
C37 C38 C56 119.8(3) . . ?
C39 C38 C56 122.2(3) . . ?
C38 C39 C40 121.3(3) . . ?
C39 C40 C41 120.4(3) . . ?
C42 C40 C39 118.8(3) . . ?
C42 C40 C41 120.7(3) . . ?
C40 C42 C43 121.9(3) . . ?
C37 C43 C44 120.2(3) . . ?
C42 C43 C37 116.9(3) . . ?
C42 C43 C44 122.8(2) . . ?
C45 C44 C43 111.6(2) . . ?
C51 C44 C43 111.3(2) . . ?
C51 C44 C45 114.4(2) . . ?
C46 C45 C44 118.5(3) . . ?
C50 C45 C44 123.3(3) . . ?
C50 C45 C46 118.1(3) . . ?
C47 C46 C45 120.9(3) . . ?
C46 C47 C48 120.4(3) . . ?
C49 C48 C47 119.0(3) . . ?
C48 C49 C50 120.7(3) . . ?
C49 C50 C45 120.9(3) . . ?
C52 C51 C44 119.2(3) . . ?
C52 C51 C69 119.2(3) . . ?
C69 C51 C44 121.6(3) . . ?
C53 C52 C51 120.6(3) . . ?
C52 C53 C54 119.6(3) . . ?
C55 C54 C53 120.4(3) . . ?
C54 C55 C69 119.8(3) . . ?
C57 C56 C38 110.7(2) . . ?
C57 C56 C63 115.7(2) . . ?
C63 C56 C38 111.4(2) . . ?
C58 C57 C56 119.5(3) . . ?
C62 C57 C56 122.0(3) . . ?
C62 C57 C58 118.5(3) . . ?
C59 C58 C57 121.0(3) . . ?
C58 C59 C60 120.1(3) . . ?
C61 C60 C59 119.3(3) . . ?
C60 C61 C62 120.5(3) . . ?
C61 C62 C57 120.6(3) . . ?
C64 C63 C56 123.5(3) . . ?
C64 C63 C68 118.2(3) . . ?
C68 C63 C56 118.2(3) . . ?
C63 C64 C65 121.1(3) . . ?
C66 C65 C64 119.9(3) . . ?
C65 C66 C67 119.6(3) . . ?
C68 C67 C66 120.3(3) . . ?
C67 C68 C63 120.9(3) . . ?
C55 C69 C51 120.3(3) . . ?

loop_
_geom_bond_atom_site_label_1
_geom_bond_atom_site_label_2
_geom_bond_distance
_geom_bond_site_symmetry_2
_geom_bond_publ_flag
I1 I2 2.7711(3) . ?
I1 S1 2.8381(8) . ?
S1 C1 1.692(3) . ?
N1 C1 1.363(3) . ?
N1 C2 1.387(3) . ?
N1 C37 1.444(4) . ?
N2 C1 1.355(4) . ?
N2 C3 1.393(3) . ?
N2 C4 1.439(3) . ?
C2 C3 1.348(4) . ?
C4 C5 1.405(4) . ?
C4 C10 1.398(4) . ?
C5 C6 1.387(4) . ?
C5 C24 1.525(4) . ?
C6 C7 1.393(4) . ?
C7 C8 1.505(4) . ?
C7 C9 1.391(4) . ?
C9 C10 1.384(4) . ?
C10 C11 1.530(3) . ?
C11 C12 1.533(4) . ?
C11 C18 1.528(4) . ?
C12 C13 1.399(4) . ?
C12 C17 1.396(5) . ?
C13 C14 1.389(5) . ?
C14 C15 1.388(6) . ?
C15 C16 1.394(6) . ?
C16 C17 1.391(5) . ?
C18 C19 1.400(4) . ?
C18 C23 1.384(4) . ?
C19 C20 1.395(4) . ?
C20 C21 1.372(5) . ?
C21 C22 1.384(5) . ?
C22 C23 1.389(4) . ?
C24 C25 1.530(4) . ?
C24 C31 1.525(4) . ?
C25 C26 1.376(5) . ?
C25 C30 1.399(4) . ?
C26 C27 1.406(5) . ?
C27 C28 1.378(6) . ?
C28 C29 1.379(6) . ?
C29 C30 1.393(5) . ?
C31 C32 1.400(4) . ?
C31 C36 1.375(5) . ?
C32 C33 1.394(5) . ?
C33 C34 1.369(6) . ?
C34 C35 1.384(6) . ?
C35 C36 1.393(5) . ?
C37 C38 1.385(4) . ?
C37 C43 1.401(4) . ?
C38 C39 1.390(4) . ?
C38 C56 1.528(3) . ?
C39 C40 1.398(4) . ?
C40 C41 1.504(4) . ?
C40 C42 1.389(4) . ?
C42 C43 1.396(4) . ?
C43 C44 1.527(4) . ?
C44 C45 1.527(4) . ?
C44 C51 1.521(4) . ?
C45 C46 1.399(4) . ?
C45 C50 1.391(4) . ?
C46 C47 1.386(4) . ?
C47 C48 1.393(5) . ?
C48 C49 1.382(5) . ?
C49 C50 1.391(5) . ?
C51 C52 1.389(4) . ?
C51 C69 1.392(4) . ?
C52 C53 1.383(5) . ?
C53 C54 1.392(5) . ?
C54 C55 1.377(5) . ?
C55 C69 1.391(4) . ?
C56 C57 1.517(4) . ?
C56 C63 1.517(4) . ?
C57 C58 1.394(4) . ?
C57 C62 1.394(4) . ?
C58 C59 1.389(5) . ?
C59 C60 1.389(5) . ?
C60 C61 1.388(5) . ?
C61 C62 1.390(5) . ?
C63 C64 1.384(4) . ?
C63 C68 1.395(4) . ?
C64 C65 1.395(5) . ?
C65 C66 1.377(5) . ?
C66 C67 1.387(5) . ?
C67 C68 1.379(6) . ?

loop_
_exptl_oxdiff_crystal_face_indexfrac_h
_exptl_oxdiff_crystal_face_indexfrac_k
_exptl_oxdiff_crystal_face_indexfrac_l
_exptl_oxdiff_crystal_face_x
_exptl_oxdiff_crystal_face_y
_exptl_oxdiff_crystal_face_z
-5.8468 -1.6187 11.6971 0.0749 0.3161 0.9458
7.4954 -5.0643 1.6166 0.1637 0.6812 -0.7135
5.0968 2.4372 -12.5842 -0.1026 -0.4317 -0.8961
-4.5868 6.6341 -9.2143 -0.2288 -0.9548 0.1896
-7.7698 -3.3877 4.8809 0.3982 -0.0944 0.9124
1.7257 -8.2749 -10.7233 0.8141 -0.1955 -0.5468
7.7188 3.9677 -4.2058 -0.4558 0.1082 -0.8835
2.0222 9.5303 7.9645 -0.9683 0.2320 0.0922
